data_2242561
loop_
_publ_author_name
'Zaytsev, Vladimir P.'
'Sorokina, Elena A.'
'Kvyatkovskaya, Elisaveta A.'
'Toze, Flavien A. A.'
'Mhaldar, Shashank N.'
'Dorovatovskii, Pavel V.'
'Khrustalev, Victor N.'

_publ_section_title
;
 Three-component reaction between isatoic anhydride, amine and
 furan-2-ylmethylacrylaldehyde: crystal structures of
 3-benzyl-2-[(<i>E</i>)-2-(5-methylfuran-2-yl)vinyl]-2,3-dihydroquinazolin-4(1<i>H</i>)-one,
 3-benzyl-2-[(<i>E</i>)-2-(furan-2-yl)-1-methylvinyl]-2,3-dihydroquinazolin-4(1<i>H</i>)-one
 and
 3-(furan-2-ylmethyl)-2-[(<i>E</i>)-2-(furan-2-yl)-1-methylvinyl]-2,3-dihydroquinazolin-4(1<i>H</i>)-one
;
_journal_coeditor_code YK2115
_journal_issue 8
_journal_name_full 'Acta Crystallographica Section E'
_journal_page_first 1101
_journal_page_last 1106
_journal_paper_doi 10.1107/S2056989018009982
_journal_volume 74
_journal_year 2018
_chemical_formula_iupac 'C20 H18 N2 O3'
_chemical_formula_moiety 'C20 H18 N2 O3'
_chemical_formula_sum 'C20 H18 N2 O3'
_chemical_formula_weight 334.36
_chemical_name_systematic
3-(Furan-2-ylmethyl)-2-[(<i>E</i>)-2-(furan-2-yl)-1-methylvinyl]-2,3-dihydroquinazolin-4(1<i>H</i>)-one
_space_group_crystal_system orthorhombic
_space_group_IT_number 61
_space_group_name_Hall '-P 2ac 2ab'
_space_group_name_H-M_alt 'P b c a'
_symmetry_space_group_name_Hall '-P 2ac 2ab'
_symmetry_space_group_name_H-M 'P b c a'
_atom_sites_solution_hydrogens mixed
_atom_sites_solution_primary difmap
_atom_sites_solution_secondary difmap
_audit_creation_method SHELXL-2014/6
_cell_angle_alpha 90
_cell_angle_beta 90
_cell_angle_gamma 90
_cell_formula_units_Z 8
_cell_length_a 13.928(3)
_cell_length_b 10.684(2)
_cell_length_c 22.368(5)
_cell_measurement_reflns_used 600
_cell_measurement_temperature 100(2)
_cell_measurement_theta_max 32.0
_cell_measurement_theta_min 3.2
_cell_volume 3328.5(12)
_computing_cell_refinement
;
<i>iMosflm</i> (Battye <i>et al.</i>,  2011)
;
_computing_data_collection
;
<i>Marccd</i> (Doyle, 2011)
;
_computing_data_reduction
;
<i>iMosflm</i> (Battye <i>et al.</i>,  2011)
;
_computing_molecular_graphics
;
SHELXTL (Sheldrick, 2008)
;
_computing_publication_material
;
SHELXTL (Sheldrick, 2008)
;
_computing_structure_refinement
;
SHELXL (Sheldrick, 2015b)
;
_computing_structure_solution
;
SHELXT (Sheldrick, 2015a)
;
_diffrn_ambient_temperature 100(2)
_diffrn_measured_fraction_theta_full 0.988
_diffrn_measured_fraction_theta_max 0.942
_diffrn_measurement_device_type 'Rayonix SX165 CCD'
_diffrn_measurement_method '/f scan'
_diffrn_radiation_type synchrotron
_diffrn_radiation_wavelength 0.96990
_diffrn_reflns_av_R_equivalents 0.0969
_diffrn_reflns_limit_h_max 17
_diffrn_reflns_limit_h_min -17
_diffrn_reflns_limit_k_max 13
_diffrn_reflns_limit_k_min -13
_diffrn_reflns_limit_l_max 26
_diffrn_reflns_limit_l_min -26
_diffrn_reflns_number 27461
_diffrn_reflns_theta_full 35.587
_diffrn_reflns_theta_max 38.412
_diffrn_reflns_theta_min 3.188
_exptl_absorpt_coefficient_mu 0.190
_exptl_absorpt_correction_T_max 0.980
_exptl_absorpt_correction_T_min 0.940
_exptl_absorpt_correction_type multi-scan
_exptl_absorpt_process_details
;
(<i>SCALA</i>; Evans, 2006)
;
_exptl_crystal_colour yellow
_exptl_crystal_density_diffrn 1.334
_exptl_crystal_description plate
_exptl_crystal_F_000 1408
_exptl_crystal_size_max 0.30
_exptl_crystal_size_mid 0.30
_exptl_crystal_size_min 0.07
_refine_diff_density_max 0.416
_refine_diff_density_min -0.566
_refine_ls_extinction_coef 0.0078(7)
_refine_ls_extinction_expression Fc^*^=kFc[1+0.001xFc^2^\l^3^/sin(2\q)]^-1/4^
_refine_ls_extinction_method SHELXL
_refine_ls_goodness_of_fit_ref 1.054
_refine_ls_hydrogen_treatment mixed
_refine_ls_matrix_type full
_refine_ls_number_parameters 231
_refine_ls_number_reflns 3460
_refine_ls_number_restraints 0
_refine_ls_restrained_S_all 1.054
_refine_ls_R_factor_all 0.1229
_refine_ls_R_factor_gt 0.0888
_refine_ls_shift/su_max 0.000
_refine_ls_shift/su_mean 0.000
_refine_ls_structure_factor_coef Fsqd
_refine_ls_weighting_details 'w=1/[\s^2^(Fo^2^)+(0.05P)^2^+6P] where P=(Fo^2^+2Fc^2^)/3'
_refine_ls_weighting_scheme calc
_refine_ls_wR_factor_gt 0.1962
_refine_ls_wR_factor_ref 0.2238
_reflns_number_gt 2414
_reflns_number_total 3460
_reflns_threshold_expression 'I > 2\s(I)'
_cod_data_source_file yk2115sup1.cif
_cod_data_source_block III
_cod_database_code 2242561
_shelx_space_group_comment
;
The symmetry employed for this shelxl refinement is uniquely defined
by the following loop, which should always be used as a source of
symmetry information in preference to the above space-group names.
They are only intended as comments.
;
_shelx_estimated_absorpt_t_min 0.940
_shelx_estimated_absorpt_t_max 0.986
_shelxl_version_number 2014/6

loop_
_space_group_symop_operation_xyz
'x, y, z'
'-x+1/2, -y, z+1/2'
'-x, y+1/2, -z+1/2'
'x+1/2, -y+1/2, -z'
'-x, -y, -z'
'x-1/2, y, -z-1/2'
'x, -y-1/2, z-1/2'
'-x-1/2, y-1/2, z'

loop_
_atom_site_type_symbol
_atom_site_label
_atom_site_fract_x
_atom_site_fract_y
_atom_site_fract_z
_atom_site_U_iso_or_equiv
_atom_site_adp_type
_atom_site_calc_flag
_atom_site_occupancy
O O1 0.53713(18) 0.6665(2) 0.63004(12) 0.0493(7) Uani d 1
O O2 0.1753(2) 0.2666(3) 0.64505(16) 0.0672(9) Uani d 1
O O3 0.12657(16) 0.2418(3) 0.49520(14) 0.0646(9) Uani d 1
N N1 0.41678(19) 0.2216(3) 0.50272(13) 0.0392(7) Uani d 1
H H1 0.483(3) 0.224(3) 0.5002(16) 0.047 Uiso d 1
C C2 0.3738(2) 0.3381(3) 0.52287(15) 0.0390(8) Uani d 1
H H2 0.3852 0.4045 0.4922 0.047 Uiso calc 1
N N3 0.26847(17) 0.3192(3) 0.53043(13) 0.0432(8) Uani d 1
C C4 0.2161(2) 0.2432(4) 0.49362(18) 0.0475(10) Uani d 1
C C4A 0.2709(2) 0.1577(3) 0.45443(16) 0.0434(9) Uani d 1
C C5 0.2225(3) 0.0789(4) 0.41411(19) 0.0551(11) Uani d 1
H H5 0.1550 0.0868 0.4093 0.066 Uiso calc 1
C C6 0.2718(3) -0.0095(4) 0.3815(2) 0.0597(12) Uani d 1
H H6 0.2387 -0.0630 0.3546 0.072 Uiso calc 1
C C7 0.3707(3) -0.0196(4) 0.38855(19) 0.0537(10) Uani d 1
H H7 0.4049 -0.0808 0.3663 0.064 Uiso calc 1
C C8 0.4203(3) 0.0584(3) 0.42746(17) 0.0461(9) Uani d 1
H H8 0.4879 0.0506 0.4314 0.055 Uiso calc 1
C C8A 0.3708(2) 0.1484(3) 0.46093(15) 0.0390(8) Uani d 1
C C9 0.4206(2) 0.3773(3) 0.58156(15) 0.0346(7) Uani d 1
C C10 0.4528(2) 0.4952(3) 0.58733(15) 0.0357(7) Uani d 1
H H10 0.4455 0.5483 0.5536 0.043 Uiso calc 1
C C11 0.4974(2) 0.5494(3) 0.63964(15) 0.0374(8) Uani d 1
C C12 0.5116(3) 0.5158(3) 0.69790(16) 0.0477(9) Uani d 1
H H12 0.4917 0.4401 0.7164 0.057 Uiso calc 1
C C13 0.5625(3) 0.6176(4) 0.72574(19) 0.0569(11) Uani d 1
H H13 0.5826 0.6224 0.7663 0.068 Uiso calc 1
C C14 0.5760(3) 0.7043(4) 0.68329(19) 0.0533(10) Uani d 1
H H14 0.6083 0.7816 0.6893 0.064 Uiso calc 1
C C15 0.4279(2) 0.2790(3) 0.62950(16) 0.0388(8) Uani d 1
H H15A 0.4948 0.2721 0.6428 0.058 Uiso calc 1
H H15B 0.4065 0.1983 0.6135 0.058 Uiso calc 1
H H15C 0.3873 0.3026 0.6635 0.058 Uiso calc 1
C C16 0.2168(2) 0.4154(4) 0.56476(18) 0.0523(10) Uani d 1
H H16A 0.1519 0.4261 0.5476 0.063 Uiso calc 1
H H16B 0.2512 0.4961 0.5607 0.063 Uiso calc 1
C C17 0.2076(2) 0.3842(3) 0.62962(17) 0.0402(8) Uani d 1
C C18 0.2340(3) 0.4544(3) 0.67787(16) 0.0546(11) Uani d 1
H H18 0.2623 0.5353 0.6783 0.066 Uiso calc 1
C C19 0.2087(4) 0.3767(5) 0.7279(2) 0.0819(17) Uani d 1
H H19 0.2137 0.4003 0.7687 0.098 Uiso calc 1
C C20 0.1777(3) 0.2682(5) 0.7084(3) 0.0787(17) Uani d 1
H H20 0.1593 0.2003 0.7333 0.094 Uiso calc 1

loop_
_atom_site_aniso_label
_atom_site_aniso_U_11
_atom_site_aniso_U_22
_atom_site_aniso_U_33
_atom_site_aniso_U_12
_atom_site_aniso_U_13
_atom_site_aniso_U_23
O1 0.0430(14) 0.0457(14) 0.0591(17) -0.0026(11) 0.0040(12) 0.0069(12)
O2 0.0530(17) 0.0562(17) 0.092(2) -0.0120(13) 0.0018(16) 0.0252(16)
O3 0.0191(12) 0.0779(19) 0.097(2) -0.0025(11) -0.0024(13) 0.0442(16)
N1 0.0194(13) 0.0550(18) 0.0431(17) 0.0007(12) -0.0018(11) -0.0013(13)
C2 0.0246(16) 0.053(2) 0.0396(19) 0.0017(14) 0.0008(13) 0.0122(15)
N3 0.0180(13) 0.0623(18) 0.0494(18) 0.0049(12) 0.0032(12) 0.0202(15)
C4 0.0201(15) 0.064(2) 0.059(2) -0.0056(15) -0.0048(15) 0.0344(19)
C4A 0.0258(16) 0.055(2) 0.050(2) -0.0099(15) -0.0069(15) 0.0240(17)
C5 0.040(2) 0.056(2) 0.069(3) -0.0214(18) -0.0226(19) 0.033(2)
C6 0.055(2) 0.047(2) 0.077(3) -0.0234(19) -0.027(2) 0.019(2)
C7 0.051(2) 0.046(2) 0.064(3) -0.0138(17) -0.0180(19) 0.0059(18)
C8 0.0353(18) 0.049(2) 0.053(2) -0.0092(15) -0.0078(16) 0.0025(17)
C8A 0.0268(16) 0.0492(19) 0.0411(19) -0.0095(14) -0.0055(14) 0.0128(15)
C9 0.0256(15) 0.0421(17) 0.0362(18) 0.0072(13) 0.0037(12) 0.0089(14)
C10 0.0281(16) 0.0392(17) 0.0398(18) 0.0057(13) 0.0058(13) 0.0060(14)
C11 0.0331(17) 0.0330(15) 0.046(2) 0.0089(13) 0.0101(14) 0.0050(14)
C12 0.064(2) 0.0369(18) 0.042(2) 0.0108(17) 0.0086(18) -0.0027(15)
C13 0.076(3) 0.047(2) 0.048(2) 0.015(2) 0.005(2) -0.0113(18)
C14 0.051(2) 0.047(2) 0.063(3) 0.0034(17) 0.0029(19) -0.0081(19)
C15 0.0380(18) 0.0364(17) 0.042(2) 0.0068(13) 0.0013(15) 0.0079(14)
C16 0.0288(17) 0.058(2) 0.070(3) 0.0146(16) 0.0111(17) 0.028(2)
C17 0.0269(15) 0.0302(16) 0.064(2) 0.0049(12) 0.0127(15) 0.0106(15)
C18 0.098(3) 0.0220(15) 0.044(2) 0.0102(18) 0.025(2) -0.0029(15)
C19 0.127(5) 0.070(3) 0.049(3) 0.047(3) 0.032(3) 0.002(2)
C20 0.068(3) 0.067(3) 0.102(4) 0.020(2) 0.046(3) 0.043(3)

loop_
_atom_type_symbol
_atom_type_description
_atom_type_scat_dispersion_real
_atom_type_scat_dispersion_imag
_atom_type_scat_source
C C 0.0070 0.0030 'International Tables Vol C Tables 4.2.6.8 and 6.1.1.4'
H H 0.0000 0.0000 'International Tables Vol C Tables 4.2.6.8 and 6.1.1.4'
N N 0.0130 0.0070 'International Tables Vol C Tables 4.2.6.8 and 6.1.1.4'
O O 0.0210 0.0120 'International Tables Vol C Tables 4.2.6.8 and 6.1.1.4'

loop_
_geom_angle_atom_site_label_1
_geom_angle_atom_site_label_2
_geom_angle_atom_site_label_3
_geom_angle
C14 O1 C11 106.8(3)
C17 O2 C20 103.4(3)
C8A N1 C2 120.4(3)
C8A N1 H1 116(2)
C2 N1 H1 114(2)
N1 C2 N3 108.9(3)
N1 C2 C9 109.1(3)
N3 C2 C9 111.1(3)
N1 C2 H2 109.2
N3 C2 H2 109.2
C9 C2 H2 109.2
C4 N3 C16 117.9(3)
C4 N3 C2 122.5(3)
C16 N3 C2 116.4(3)
O3 C4 N3 121.6(4)
O3 C4 C4A 121.7(4)
N3 C4 C4A 116.6(3)
C8A C4A C5 120.0(4)
C8A C4A C4 119.7(3)
C5 C4A C4 120.2(3)
C6 C5 C4A 120.8(3)
C6 C5 H5 119.6
C4A C5 H5 119.6
C5 C6 C7 119.2(4)
C5 C6 H6 120.4
C7 C6 H6 120.4
C8 C7 C6 121.1(4)
C8 C7 H7 119.4
C6 C7 H7 119.4
C7 C8 C8A 120.2(3)
C7 C8 H8 119.9
C8A C8 H8 119.9
N1 C8A C8 121.6(3)
N1 C8A C4A 119.5(3)
C8 C8A C4A 118.8(3)
C10 C9 C15 124.3(3)
C10 C9 C2 118.9(3)
C15 C9 C2 116.8(3)
C9 C10 C11 126.7(3)
C9 C10 H10 116.7
C11 C10 H10 116.7
C12 C11 O1 109.1(3)
C12 C11 C10 136.8(3)
O1 C11 C10 114.1(3)
C11 C12 C13 106.6(3)
C11 C12 H12 126.7
C13 C12 H12 126.7
C14 C13 C12 106.5(4)
C14 C13 H13 126.7
C12 C13 H13 126.7
C13 C14 O1 111.0(4)
C13 C14 H14 124.5
O1 C14 H14 124.5
C9 C15 H15A 109.5
C9 C15 H15B 109.5
H15A C15 H15B 109.5
C9 C15 H15C 109.5
H15A C15 H15C 109.5
H15B C15 H15C 109.5
N3 C16 C17 113.1(3)
N3 C16 H16A 109.0
C17 C16 H16A 109.0
N3 C16 H16B 109.0
C17 C16 H16B 109.0
H16A C16 H16B 107.8
C18 C17 O2 113.0(3)
C18 C17 C16 128.5(3)
O2 C17 C16 118.3(3)
C17 C18 C19 103.4(4)
C17 C18 H18 128.3
C19 C18 H18 128.3
C20 C19 C18 109.5(4)
C20 C19 H19 125.3
C18 C19 H19 125.3
C19 C20 O2 110.5(4)
C19 C20 H20 124.8
O2 C20 H20 124.8

loop_
_geom_bond_atom_site_label_1
_geom_bond_atom_site_label_2
_geom_bond_distance
O1 C14 1.369(5)
O1 C11 1.386(4)
O2 C17 1.378(4)
O2 C20 1.418(6)
O3 C4 1.247(4)
N1 C8A 1.377(4)
N1 C2 1.453(4)
N1 H1 0.92(4)
C2 N3 1.491(4)
C2 C9 1.524(5)
C2 H2 1.0000
N3 C4 1.367(5)
N3 C16 1.471(5)
C4 C4A 1.478(6)
C4A C8A 1.402(4)
C4A C5 1.406(5)
C5 C6 1.376(6)
C5 H5 0.9500
C6 C7 1.390(6)
C6 H6 0.9500
C7 C8 1.389(5)
C7 H7 0.9500
C8 C8A 1.400(5)
C8 H8 0.9500
C9 C10 1.342(5)
C9 C15 1.504(4)
C10 C11 1.446(5)
C10 H10 0.9500
C11 C12 1.366(5)
C12 C13 1.441(6)
C12 H12 0.9500
C13 C14 1.339(6)
C13 H13 0.9500
C14 H14 0.9500
C15 H15A 0.9800
C15 H15B 0.9800
C15 H15C 0.9800
C16 C17 1.494(5)
C16 H16A 0.9900
C16 H16B 0.9900
C17 C18 1.365(5)
C18 C19 1.437(6)
C18 H18 0.9500
C19 C20 1.311(7)
C19 H19 0.9500
C20 H20 0.9500

loop_
_geom_hbond_atom_site_label_D
_geom_hbond_atom_site_label_H
_geom_hbond_atom_site_label_A
_geom_hbond_site_symmetry_A
_geom_hbond_distance_DH
_geom_hbond_distance_HA
_geom_hbond_distance_DA
_geom_hbond_angle_DHA
N1 H1 O3 4_556 0.92(4) 2.04(4) 2.949(4) 169(3)

loop_
_geom_torsion_atom_site_label_1
_geom_torsion_atom_site_label_2
_geom_torsion_atom_site_label_3
_geom_torsion_atom_site_label_4
_geom_torsion
C8A N1 C2 N3 40.4(4)
C8A N1 C2 C9 161.8(3)
N1 C2 N3 C4 -35.4(4)
C9 C2 N3 C4 -155.6(3)
N1 C2 N3 C16 164.9(3)
C9 C2 N3 C16 44.8(4)
C16 N3 C4 O3 -10.5(5)
C2 N3 C4 O3 -169.9(3)
C16 N3 C4 C4A 173.0(3)
C2 N3 C4 C4A 13.6(4)
O3 C4 C4A C8A -169.9(3)
N3 C4 C4A C8A 6.7(4)
O3 C4 C4A C5 5.2(5)
N3 C4 C4A C5 -178.3(3)
C8A C4A C5 C6 1.3(5)
C4 C4A C5 C6 -173.7(3)
C4A C5 C6 C7 -0.5(6)
C5 C6 C7 C8 -0.4(6)
C6 C7 C8 C8A 0.6(6)
C2 N1 C8A C8 160.4(3)
C2 N1 C8A C4A -24.1(5)
C7 C8 C8A N1 175.7(3)
C7 C8 C8A C4A 0.2(5)
C5 C4A C8A N1 -176.7(3)
C4 C4A C8A N1 -1.7(5)
C5 C4A C8A C8 -1.1(5)
C4 C4A C8A C8 173.9(3)
N1 C2 C9 C10 130.5(3)
N3 C2 C9 C10 -109.4(3)
N1 C2 C9 C15 -49.0(4)
N3 C2 C9 C15 71.0(4)
C15 C9 C10 C11 -1.5(5)
C2 C9 C10 C11 179.0(3)
C14 O1 C11 C12 0.1(4)
C14 O1 C11 C10 -180.0(3)
C9 C10 C11 C12 -9.7(6)
C9 C10 C11 O1 170.4(3)
O1 C11 C12 C13 0.1(4)
C10 C11 C12 C13 -179.8(4)
C11 C12 C13 C14 -0.3(4)
C12 C13 C14 O1 0.4(4)
C11 O1 C14 C13 -0.3(4)
C4 N3 C16 C17 105.9(4)
C2 N3 C16 C17 -93.5(4)
C20 O2 C17 C18 3.2(4)
C20 O2 C17 C16 178.6(3)
N3 C16 C17 C18 125.8(4)
N3 C16 C17 O2 -48.8(4)
O2 C17 C18 C19 -4.7(4)
C16 C17 C18 C19 -179.5(4)
C17 C18 C19 C20 4.5(5)
C18 C19 C20 O2 -2.8(6)
C17 O2 C20 C19 -0.1(5)

_cod_database_fobs_code 2242561
